data_4101268
loop_
_publ_author_name
'Rai, Rajkishor'
'Aravinda, Subrayashastry'
'Kanagarajadurai, Karuppiah'
'Raghothama, Srinivasarao'
'Shamala, Narayanaswamy'
'Balaram, Padmanabhan'

_publ_section_title
;
 Diproline templates as folding nuclei in designed peptides.
 Conformational analysis of synthetic peptide helices containing amino
 terminal Pro-Pro segments.
;
_journal_issue 24
_journal_name_full 'Journal of the American Chemical Society'
_journal_page_first 7916
_journal_page_last 7928
_journal_paper_doi 10.1021/ja060674v
_journal_volume 128
_journal_year 2006
_chemical_formula_moiety 'C39 H60 N6 O8'
_chemical_formula_sum 'C39 H60 N6 O8'
_chemical_formula_weight 740.93
_chemical_name_common Piv-Pro-Pro-Aib-Leu-Aib-Phe-OMe
_chemical_name_systematic
; 
 Pivaloyl-prolyl-prolyl-alpha-aminoisobutyryl-leucyl-alpha-aminoisobutyryl-
 phenylalanyl-methyl ester
  
;
_space_group_IT_number 4
_symmetry_cell_setting monoclinic
_symmetry_space_group_name_Hall 'P 2yb'
_symmetry_space_group_name_H-M 'P 1 21 1'
_atom_sites_solution_hydrogens geom
_atom_sites_solution_primary direct
_atom_sites_solution_secondary difmap
_audit_creation_method SHELXL-97
_cell_angle_alpha 90.00
_cell_angle_beta 98.033(2)
_cell_angle_gamma 90.00
_cell_formula_units_Z 4
_cell_length_a 13.9099(12)
_cell_length_b 19.7660(16)
_cell_length_c 15.7615(13)
_cell_measurement_temperature 293(2)
_cell_volume 4291.0(6)
_computing_data_collection SMART
_computing_data_reduction SAINT
_computing_structure_refinement 'SHELXL-97 (Sheldrick, 1997)'
_computing_structure_solution 'SHELXD (Schneider and Sheldrick, 2002)'
_diffrn_ambient_temperature 293(2)
_diffrn_measured_fraction_theta_full 0.913
_diffrn_measured_fraction_theta_max 0.913
_diffrn_measurement_device_type 'BRUKER AXS SMART APEX CCD with Mo source'
_diffrn_measurement_method 'omega scan'
_diffrn_radiation_monochromator graphite
_diffrn_radiation_source 'fine-focus sealed tube'
_diffrn_radiation_type MoK\a
_diffrn_radiation_wavelength 0.71073
_diffrn_reflns_av_R_equivalents 0.0199
_diffrn_reflns_av_sigmaI/netI 0.0206
_diffrn_reflns_limit_h_max 17
_diffrn_reflns_limit_h_min -16
_diffrn_reflns_limit_k_max 24
_diffrn_reflns_limit_k_min -24
_diffrn_reflns_limit_l_max 19
_diffrn_reflns_limit_l_min -19
_diffrn_reflns_number 31888
_diffrn_reflns_theta_full 26.52
_diffrn_reflns_theta_max 26.52
_diffrn_reflns_theta_min 1.66
_exptl_absorpt_coefficient_mu 0.080
_exptl_absorpt_correction_type none
_exptl_crystal_colour 'color less'
_exptl_crystal_density_diffrn 1.147
_exptl_crystal_density_method 'not measured'
_exptl_crystal_F_000 1600
_exptl_crystal_size_max 0.58
_exptl_crystal_size_mid 0.28
_exptl_crystal_size_min 0.17
_refine_diff_density_max 0.498
_refine_diff_density_min -0.182
_refine_diff_density_rms 0.039
_refine_ls_abs_structure_details 'Flack H D (1983), Acta Cryst. A39, 876-881'
_refine_ls_abs_structure_Flack -10(10)
_refine_ls_extinction_method none
_refine_ls_goodness_of_fit_ref 1.081
_refine_ls_hydrogen_treatment 'riding on C or N to which bonded'
_refine_ls_matrix_type full
_refine_ls_number_parameters 955
_refine_ls_number_reflns 8383
_refine_ls_number_restraints 2
_refine_ls_restrained_S_all 1.081
_refine_ls_R_factor_all 0.0733
_refine_ls_R_factor_gt 0.0546
_refine_ls_shift/su_max 0.091
_refine_ls_shift/su_mean 0.009
_refine_ls_structure_factor_coef Fsqd
_refine_ls_weighting_details 'calc w=1/[\s^2^(Fo^2^)+(0.1044P)^2^+0.1549P] where P=(Fo^2^+2Fc^2^)/3'
_refine_ls_weighting_scheme calc
_refine_ls_wR_factor_gt 0.1445
_refine_ls_wR_factor_ref 0.1597
_reflns_number_gt 6406
_reflns_number_total 8383
_reflns_threshold_expression >2sigma(I)
_cod_data_source_file ja060674vsi20060129_053807.cif
_cod_data_source_block ppu65
_cod_depositor_comments
;
The following automatic conversions were performed:
'_symmetry_cell_setting' value 'Monoclinic' changed to 'monoclinic'
according to '/home/saulius/struct/CIF-dictionaries/cif_core.dic'
dictionary named 'cif_core.dic' version 2.4.1 from 2010-06-29.

Automatic conversion script
Id: cif_fix_enum 1527 2010-12-29 10:47:43Z saulius 
;
_cod_original_sg_symbol_H-M P21
_cod_database_code 4101268

loop_
_symmetry_equiv_pos_as_xyz
'x, y, z'
'-x, y+1/2, -z'

loop_
_atom_site_label
_atom_site_type_symbol
_atom_site_fract_x
_atom_site_fract_y
_atom_site_fract_z
_atom_site_U_iso_or_equiv
_atom_site_adp_type
_atom_site_occupancy
_atom_site_symmetry_multiplicity
_atom_site_calc_flag
_atom_site_refinement_flags
C1 C -0.4723(5) 0.6004(3) 0.4492(4) 0.1098(18) Uani 1 1 d .
H1A H -0.4120 0.5793 0.4415 0.165 Uiso 1 1 calc R
H1B H -0.5011 0.6204 0.3962 0.165 Uiso 1 1 calc R
H1C H -0.5156 0.5670 0.4669 0.165 Uiso 1 1 calc R
C2 C -0.5489(4) 0.6878(3) 0.5301(6) 0.136(3) Uani 1 1 d .
H2A H -0.5370 0.7218 0.5739 0.203 Uiso 1 1 calc R
H2B H -0.5922 0.6543 0.5472 0.203 Uiso 1 1 calc R
H2C H -0.5777 0.7084 0.4775 0.203 Uiso 1 1 calc R
C3 C -0.4061(5) 0.6196(3) 0.5977(4) 0.1102(17) Uani 1 1 d .
H3A H -0.3938 0.6520 0.6433 0.165 Uiso 1 1 calc R
H3B H -0.3458 0.5998 0.5872 0.165 Uiso 1 1 calc R
H3C H -0.4483 0.5848 0.6135 0.165 Uiso 1 1 calc R
C4 C -0.4538(3) 0.6547(2) 0.5171(3) 0.0755(11) Uani 1 1 d .
C01' C -0.3855(3) 0.7074(2) 0.4856(3) 0.0688(10) Uani 1 1 d .
O01 O -0.3556(2) 0.69988(17) 0.4167(2) 0.0827(8) Uani 1 1 d .
N1 N -0.3561(2) 0.76320(17) 0.5333(2) 0.0729(9) Uani 1 1 d .
C1A C -0.2935(3) 0.8112(2) 0.4998(3) 0.0772(11) Uani 1 1 d .
H1A1 H -0.3253 0.8302 0.4456 0.093 Uiso 1 1 calc R
C1' C -0.1963(3) 0.77862(17) 0.4877(3) 0.0628(9) Uani 1 1 d .
O1 O -0.16520(18) 0.72815(12) 0.52911(17) 0.0657(6) Uani 1 1 d .
C1B C -0.2766(4) 0.8665(3) 0.5691(5) 0.1083(19) Uani 1 1 d .
H1B1 H -0.2104 0.8831 0.5748 0.130 Uiso 1 1 calc R
H1B2 H -0.3207 0.9042 0.5551 0.130 Uiso 1 1 calc R
C1G C -0.2954(7) 0.8336(4) 0.6474(5) 0.136(2) Uani 1 1 d .
H1G1 H -0.3156 0.8662 0.6873 0.163 Uiso 1 1 calc R
H1G2 H -0.2379 0.8102 0.6747 0.163 Uiso 1 1 calc R
C1D C -0.3757(4) 0.7842(3) 0.6189(4) 0.1005(16) Uani 1 1 d .
H1D1 H -0.3732 0.7459 0.6575 0.121 Uiso 1 1 calc R
H1D2 H -0.4388 0.8057 0.6158 0.121 Uiso 1 1 calc R
N2 N -0.1433(2) 0.80896(16) 0.4345(2) 0.0687(8) Uani 1 1 d .
C2A C -0.0510(3) 0.77955(19) 0.4169(2) 0.0654(9) Uani 1 1 d .
H2A1 H -0.0656 0.7389 0.3819 0.078 Uiso 1 1 calc R
C2' C 0.0203(3) 0.76045(17) 0.4947(2) 0.0564(8) Uani 1 1 d .
O2 O 0.0665(2) 0.70774(12) 0.49513(17) 0.0666(6) Uani 1 1 d .
C2B C -0.0109(4) 0.8338(2) 0.3613(3) 0.0860(13) Uani 1 1 d .
H2B1 H 0.0278 0.8670 0.3964 0.103 Uiso 1 1 calc R
H2B2 H 0.0283 0.8137 0.3217 0.103 Uiso 1 1 calc R
C2G C -0.1023(5) 0.8655(3) 0.3140(3) 0.1060(18) Uani 1 1 d .
H2G1 H -0.0891 0.9107 0.2946 0.127 Uiso 1 1 calc R
H2G2 H -0.1278 0.8383 0.2647 0.127 Uiso 1 1 calc R
C2D C -0.1729(5) 0.8678(3) 0.3779(4) 0.1043(17) Uani 1 1 d .
H2D1 H -0.1671 0.9098 0.4100 0.125 Uiso 1 1 calc R
H2D2 H -0.2392 0.8630 0.3499 0.125 Uiso 1 1 calc R
N3 N 0.0310(2) 0.80388(14) 0.56050(19) 0.0580(7) Uani 1 1 d .
H3 H -0.0039 0.8400 0.5568 0.070 Uiso 1 1 calc R
C3A C 0.0998(3) 0.79250(19) 0.6387(2) 0.0621(9) Uani 1 1 d .
C3' C 0.0815(3) 0.7239(2) 0.6801(2) 0.0640(9) Uani 1 1 d .
O3 O 0.1473(2) 0.69444(18) 0.7232(3) 0.1029(11) Uani 1 1 d .
C3B1 C 0.0825(4) 0.8481(2) 0.7028(3) 0.0879(13) Uani 1 1 d .
H3B1 H 0.0938 0.8916 0.6788 0.132 Uiso 1 1 calc R
H3B2 H 0.1262 0.8419 0.7550 0.132 Uiso 1 1 calc R
H3B3 H 0.0168 0.8457 0.7146 0.132 Uiso 1 1 calc R
C3B2 C 0.2044(3) 0.7955(3) 0.6200(3) 0.0843(12) Uani 1 1 d .
H3B4 H 0.2157 0.8384 0.5944 0.126 Uiso 1 1 calc R
H3B5 H 0.2153 0.7597 0.5813 0.126 Uiso 1 1 calc R
H3B6 H 0.2479 0.7905 0.6725 0.126 Uiso 1 1 calc R
N4 N -0.0106(2) 0.70210(15) 0.67046(18) 0.0591(7) Uani 1 1 d .
H4 H -0.0554 0.7268 0.6428 0.071 Uiso 1 1 calc R
C4A C -0.0370(3) 0.6374(2) 0.7058(2) 0.0664(9) Uani 1 1 d .
H4A H 0.0132 0.6262 0.7538 0.080 Uiso 1 1 calc R
C4' C -0.0420(3) 0.57896(18) 0.6416(3) 0.0633(9) Uani 1 1 d .
O4 O -0.0118(3) 0.52311(15) 0.6648(2) 0.0879(9) Uani 1 1 d .
C4B C -0.1328(4) 0.6441(3) 0.7414(3) 0.0823(12) Uani 1 1 d .
H4B1 H -0.1522 0.5995 0.7583 0.099 Uiso 1 1 calc R
H4B2 H -0.1818 0.6596 0.6956 0.099 Uiso 1 1 calc R
C4G C -0.1330(5) 0.6915(4) 0.8174(4) 0.121(2) Uani 1 1 d .
H4G H -0.1042 0.7347 0.8034 0.145 Uiso 1 1 calc R
C4D1 C -0.2313(8) 0.7052(7) 0.8388(6) 0.184(4) Uani 1 1 d .
H4D1 H -0.2268 0.7357 0.8866 0.277 Uiso 1 1 calc R
H4D2 H -0.2605 0.6635 0.8533 0.277 Uiso 1 1 calc R
H4D3 H -0.2704 0.7253 0.7903 0.277 Uiso 1 1 calc R
C4D2 C -0.0749(13) 0.6641(11) 0.8918(7) 0.317(13) Uani 1 1 d .
H4D4 H -0.0744 0.6950 0.9388 0.476 Uiso 1 1 calc R
H4D5 H -0.0097 0.6574 0.8799 0.476 Uiso 1 1 calc R
H4D6 H -0.1017 0.6216 0.9063 0.476 Uiso 1 1 calc R
N5 N -0.0829(2) 0.59279(14) 0.56168(19) 0.0563(7) Uani 1 1 d .
H5 H -0.1028 0.6334 0.5500 0.068 Uiso 1 1 calc R
C5A C -0.0956(3) 0.54206(17) 0.4927(3) 0.0626(9) Uani 1 1 d .
C5' C 0.0035(3) 0.51280(16) 0.4800(2) 0.0553(8) Uani 1 1 d .
O5 O 0.0148(2) 0.45332(12) 0.4630(2) 0.0760(8) Uani 1 1 d .
C5B1 C -0.1373(3) 0.5781(2) 0.4102(3) 0.0730(10) Uani 1 1 d .
H5B1 H -0.1996 0.5968 0.4165 0.109 Uiso 1 1 calc R
H5B2 H -0.1443 0.5464 0.3636 0.109 Uiso 1 1 calc R
H5B3 H -0.0942 0.6138 0.3985 0.109 Uiso 1 1 calc R
C5B2 C -0.1643(3) 0.4861(2) 0.5118(4) 0.0824(13) Uani 1 1 d .
H5B4 H -0.2259 0.5053 0.5195 0.124 Uiso 1 1 calc R
H5B5 H -0.1374 0.4628 0.5631 0.124 Uiso 1 1 calc R
H5B6 H -0.1731 0.4547 0.4649 0.124 Uiso 1 1 calc R
N6 N 0.07446(19) 0.55811(13) 0.48154(19) 0.0542(6) Uani 1 1 d .
H6 H 0.0620 0.5994 0.4933 0.065 Uiso 1 1 calc R
C6A C 0.1710(3) 0.54191(17) 0.4646(2) 0.0606(9) Uani 1 1 d .
H6A H 0.1686 0.4957 0.4417 0.073 Uiso 1 1 calc R
C6' C 0.2457(3) 0.54204(19) 0.5441(3) 0.0681(10) Uani 1 1 d .
O6 O 0.3263(3) 0.5225(3) 0.5429(3) 0.1321(16) Uani 1 1 d .
C6B C 0.2019(3) 0.5877(3) 0.3957(3) 0.0773(11) Uani 1 1 d .
H6B1 H 0.2063 0.6339 0.4167 0.093 Uiso 1 1 calc R
H6B2 H 0.2659 0.5742 0.3842 0.093 Uiso 1 1 calc R
C6G C 0.1338(3) 0.5852(3) 0.3152(3) 0.0877(14) Uani 1 1 d .
C6D1 C 0.0746(4) 0.6394(4) 0.2880(4) 0.1060(18) Uani 1 1 d .
H6D1 H 0.0796 0.6790 0.3202 0.127 Uiso 1 1 calc R
C6E1 C 0.0092(6) 0.6365(6) 0.2153(6) 0.148(3) Uani 1 1 d .
H6E1 H -0.0292 0.6737 0.1974 0.177 Uiso 1 1 calc R
C6Z C 0.0008(9) 0.5770(11) 0.1685(5) 0.200(6) Uani 1 1 d .
H6Z H -0.0466 0.5727 0.1211 0.240 Uiso 1 1 calc R
C6E2 C 0.0615(11) 0.5259(8) 0.1921(6) 0.222(7) Uani 1 1 d .
H6E2 H 0.0616 0.4887 0.1560 0.267 Uiso 1 1 calc R
C6D2 C 0.1236(7) 0.5264(5) 0.2675(4) 0.151(3) Uani 1 1 d .
H6D2 H 0.1583 0.4877 0.2863 0.181 Uiso 1 1 calc R
O1M O 0.2125(3) 0.5619(3) 0.6107(2) 0.1203(15) Uani 1 1 d .
C1M C 0.2781(6) 0.5625(6) 0.6914(4) 0.163(4) Uani 1 1 d .
H1M1 H 0.2445 0.5796 0.7361 0.245 Uiso 1 1 calc R
H1M2 H 0.3328 0.5909 0.6859 0.245 Uiso 1 1 calc R
H1M3 H 0.3002 0.5173 0.7053 0.245 Uiso 1 1 calc R
C5 C -0.6686(5) 0.9267(3) 0.3053(4) 0.1114(19) Uani 1 1 d .
H5A H -0.7039 0.9600 0.3328 0.167 Uiso 1 1 calc R
H5B H -0.7131 0.9009 0.2659 0.167 Uiso 1 1 calc R
H5C H -0.6225 0.9489 0.2748 0.167 Uiso 1 1 calc R
C6 C -0.6867(6) 0.8495(3) 0.4265(4) 0.135(3) Uani 1 1 d .
H6B H -0.6522 0.8191 0.4675 0.202 Uiso 1 1 calc R
H6C H -0.7364 0.8251 0.3906 0.202 Uiso 1 1 calc R
H6D H -0.7159 0.8847 0.4561 0.202 Uiso 1 1 calc R
C7 C -0.5400(7) 0.9204(4) 0.4322(6) 0.162(4) Uani 1 1 d .
H7A H -0.5070 0.8903 0.4744 0.243 Uiso 1 1 calc R
H7B H -0.5717 0.9553 0.4603 0.243 Uiso 1 1 calc R
H7C H -0.4939 0.9404 0.3997 0.243 Uiso 1 1 calc R
C8 C -0.6163(4) 0.8805(2) 0.3715(3) 0.0815(12) Uani 1 1 d .
C02' C -0.5593(3) 0.8272(2) 0.3274(2) 0.0670(10) Uani 1 1 d .
O02 O -0.4727(2) 0.83387(16) 0.3260(2) 0.0833(8) Uani 1 1 d .
N7 N -0.6061(2) 0.77307(15) 0.28813(19) 0.0627(7) Uani 1 1 d .
C7A C -0.5480(3) 0.72559(17) 0.2454(2) 0.0614(9) Uani 1 1 d .
H7A1 H -0.4949 0.7071 0.2863 0.074 Uiso 1 1 calc R
C7' C -0.5082(3) 0.76016(16) 0.1718(2) 0.0542(8) Uani 1 1 d .
O7 O -0.54918(19) 0.80966(11) 0.13496(15) 0.0597(6) Uani 1 1 d .
C7B C -0.6188(4) 0.6700(2) 0.2124(3) 0.0887(15) Uani 1 1 d .
H7B1 H -0.6017 0.6500 0.1604 0.106 Uiso 1 1 calc R
H7B2 H -0.6208 0.6349 0.2550 0.106 Uiso 1 1 calc R
C7G C -0.7148(4) 0.7068(3) 0.1952(4) 0.0954(15) Uani 1 1 d .
H7G1 H -0.7214 0.7302 0.1405 0.114 Uiso 1 1 calc R
H7G2 H -0.7688 0.6758 0.1955 0.114 Uiso 1 1 calc R
C7D C -0.7094(4) 0.7561(3) 0.2683(3) 0.0900(13) Uani 1 1 d .
H7D1 H -0.7477 0.7962 0.2517 0.108 Uiso 1 1 calc R
H7D2 H -0.7329 0.7357 0.3175 0.108 Uiso 1 1 calc R
N8 N -0.4322(2) 0.73073(15) 0.14346(19) 0.0598(7) Uani 1 1 d .
C8A C -0.3879(3) 0.7618(2) 0.0743(2) 0.0645(9) Uani 1 1 d .
H8A H -0.3556 0.8038 0.0956 0.077 Uiso 1 1 calc R
C8' C -0.4583(3) 0.77772(17) -0.0058(2) 0.0589(9) Uani 1 1 d .
O8 O -0.4503(2) 0.83174(13) -0.04362(18) 0.0754(7) Uani 1 1 d .
C8B C -0.3100(4) 0.7094(3) 0.0598(3) 0.0919(14) Uani 1 1 d .
H8B1 H -0.3363 0.6757 0.0182 0.110 Uiso 1 1 calc R
H8B2 H -0.2548 0.7311 0.0397 0.110 Uiso 1 1 calc R
C8G C -0.2810(4) 0.6778(3) 0.1459(4) 0.1045(17) Uani 1 1 d .
H8G1 H -0.2341 0.7057 0.1812 0.125 Uiso 1 1 calc R
H8G2 H -0.2533 0.6332 0.1404 0.125 Uiso 1 1 calc R
C8D C -0.3740(4) 0.6732(2) 0.1835(3) 0.0811(12) Uani 1 1 d .
H8D1 H -0.4065 0.6305 0.1691 0.097 Uiso 1 1 calc R
H8D2 H -0.3623 0.6779 0.2454 0.097 Uiso 1 1 calc R
N9 N -0.5256(2) 0.73212(14) -0.03348(18) 0.0601(7) Uani 1 1 d .
H9 H -0.5280 0.6955 -0.0045 0.072 Uiso 1 1 calc R
C9A C -0.5960(4) 0.7412(2) -0.1114(2) 0.0752(11) Uani 1 1 d .
C9' C -0.6529(3) 0.80770(18) -0.1088(2) 0.0674(10) Uani 1 1 d .
O9 O -0.6810(3) 0.83884(16) -0.17412(19) 0.0973(10) Uani 1 1 d .
C9B1 C -0.6704(4) 0.6844(2) -0.1140(3) 0.0959(16) Uani 1 1 d .
H9B1 H -0.6383 0.6415 -0.1162 0.144 Uiso 1 1 calc R
H9B2 H -0.7180 0.6894 -0.1639 0.144 Uiso 1 1 calc R
H9B3 H -0.7018 0.6863 -0.0635 0.144 Uiso 1 1 calc R
C9B2 C -0.5443(5) 0.7402(3) -0.1917(3) 0.1022(17) Uani 1 1 d .
H9B4 H -0.5090 0.6987 -0.1934 0.153 Uiso 1 1 calc R
H9B5 H -0.5001 0.7777 -0.1896 0.153 Uiso 1 1 calc R
H9B6 H -0.5916 0.7438 -0.2420 0.153 Uiso 1 1 calc R
N10 N -0.6779(2) 0.82602(15) -0.0325(2) 0.0626(7) Uani 1 1 d .
H10 H -0.6595 0.8015 0.0119 0.075 Uiso 1 1 calc R
C10A C -0.7349(3) 0.8858(2) -0.0239(3) 0.0689(10) Uani 1 1 d .
H10A H -0.7785 0.8919 -0.0779 0.083 Uiso 1 1 calc R
C10' C -0.6739(3) 0.94993(18) -0.0085(3) 0.0663(9) Uani 1 1 d .
O10 O -0.7001(3) 1.00312(15) -0.0434(2) 0.0933(10) Uani 1 1 d .
C10B C -0.7992(4) 0.8767(3) 0.0480(3) 0.0886(13) Uani 1 1 d .
H10B H -0.7602 0.8566 0.0974 0.106 Uiso 1 1 calc R
H10C H -0.8199 0.9209 0.0650 0.106 Uiso 1 1 calc R
C10D C -0.9375(7) 0.8209(7) 0.1041(8) 0.205(6) Uani 1 1 d .
H10D H -0.8934 0.7977 0.1467 0.308 Uiso 1 1 calc R
H10E H -0.9945 0.7937 0.0888 0.308 Uiso 1 1 calc R
H10F H -0.9556 0.8634 0.1267 0.308 Uiso 1 1 calc R
C10G C -0.8875(6) 0.8336(5) 0.0236(6) 0.150(3) Uani 1 1 d .
H10G H -0.8691 0.7905 -0.0004 0.181 Uiso 1 1 calc R
C10E C -0.9599(7) 0.8726(11) -0.0437(8) 0.262(10) Uani 1 1 d .
H10H H -1.0159 0.8449 -0.0611 0.392 Uiso 1 1 calc R
H10I H -0.9288 0.8831 -0.0927 0.392 Uiso 1 1 calc R
H10J H -0.9796 0.9137 -0.0187 0.392 Uiso 1 1 calc R
N11 N -0.5926(2) 0.94384(14) 0.0475(2) 0.0636(8) Uani 1 1 d .
H11 H -0.5787 0.9052 0.0711 0.076 Uiso 1 1 calc R
C11A C -0.5261(3) 1.00096(18) 0.0701(2) 0.0680(10) Uani 1 1 d .
C11' C -0.4875(3) 1.02679(17) -0.0114(2) 0.0623(9) Uani 1 1 d .
O11 O -0.4746(3) 1.08749(12) -0.02379(19) 0.0777(8) Uani 1 1 d .
C11B C -0.4383(4) 0.9737(2) 0.1303(3) 0.0844(13) Uani 1 1 d .
H11A H -0.4076 0.9384 0.1018 0.127 Uiso 1 1 calc R
H11B H -0.4596 0.9559 0.1812 0.127 Uiso 1 1 calc R
H11C H -0.3928 1.0097 0.1455 0.127 Uiso 1 1 calc R
C11G C -0.5768(5) 1.0578(2) 0.1126(4) 0.0985(16) Uani 1 1 d .
H11D H -0.6315 1.0737 0.0737 0.148 Uiso 1 1 calc R
H11E H -0.5321 1.0944 0.1270 0.148 Uiso 1 1 calc R
H11F H -0.5987 1.0410 0.1638 0.148 Uiso 1 1 calc R
N12 N -0.4636(2) 0.97852(14) -0.0631(2) 0.0626(7) Uani 1 1 d .
H12 H -0.4779 0.9374 -0.0524 0.075 Uiso 1 1 calc R
C12A C -0.4146(3) 0.9916(2) -0.1364(3) 0.0712(10) Uani 1 1 d .
H12A H -0.4013 1.0403 -0.1371 0.085 Uiso 1 1 calc R
C12' C -0.4781(5) 0.9750(3) -0.2181(3) 0.0990(16) Uani 1 1 d D
O12 O -0.4443(5) 0.9599(8) -0.2828(3) 0.278(7) Uani 1 1 d D
C12B C -0.3164(3) 0.9552(3) -0.1283(3) 0.0824(12) Uani 1 1 d .
H12B H -0.3274 0.9067 -0.1318 0.099 Uiso 1 1 calc R
H12C H -0.2830 0.9682 -0.1759 0.099 Uiso 1 1 calc R
C12G C -0.2525(4) 0.9713(3) -0.0453(3) 0.0878(13) Uani 1 1 d .
C12D C -0.2261(4) 0.9204(4) 0.0113(4) 0.1122(18) Uani 1 1 d .
H12D H -0.2473 0.8766 -0.0022 0.135 Uiso 1 1 calc R
C12E C -0.1687(6) 0.9323(7) 0.0878(6) 0.147(3) Uani 1 1 d .
H12E H -0.1504 0.8969 0.1254 0.177 Uiso 1 1 calc R
C12F C -0.1388(7) 0.9969(8) 0.1081(6) 0.159(4) Uani 1 1 d .
H12F H -0.1005 1.0057 0.1601 0.190 Uiso 1 1 calc R
C12Z C -0.1646(7) 1.0476(6) 0.0528(8) 0.180(4) Uani 1 1 d .
H12Z H -0.1445 1.0915 0.0671 0.216 Uiso 1 1 calc R
C12H C -0.2215(6) 1.0350(4) -0.0259(6) 0.152(3) Uani 1 1 d .
H12H H -0.2379 1.0701 -0.0645 0.183 Uiso 1 1 calc R
O2M O -0.5664(4) 0.9824(3) -0.2191(3) 0.1398(17) Uani 1 1 d .
C2M C -0.6340(7) 0.9639(7) -0.2925(5) 0.197(5) Uani 1 1 d .
H2M1 H -0.6989 0.9732 -0.2815 0.295 Uiso 1 1 calc R
H2M2 H -0.6278 0.9165 -0.3039 0.295 Uiso 1 1 calc R
H2M3 H -0.6208 0.9896 -0.3412 0.295 Uiso 1 1 calc R

loop_
_atom_site_aniso_label
_atom_site_aniso_U_11
_atom_site_aniso_U_22
_atom_site_aniso_U_33
_atom_site_aniso_U_23
_atom_site_aniso_U_13
_atom_site_aniso_U_12
C1 0.128(4) 0.077(3) 0.119(4) -0.001(3) -0.003(3) -0.030(3)
C2 0.080(3) 0.090(4) 0.244(9) 0.011(5) 0.044(5) -0.002(3)
C3 0.143(5) 0.074(3) 0.110(4) 0.019(3) 0.005(3) -0.010(3)
C4 0.072(2) 0.059(2) 0.093(3) 0.008(2) 0.004(2) -0.0028(18)
C01' 0.064(2) 0.060(2) 0.080(3) 0.0042(19) -0.0013(19) 0.0044(17)
O01 0.089(2) 0.0776(18) 0.0800(19) 0.0043(15) 0.0052(16) -0.0024(15)
N1 0.0673(19) 0.0559(18) 0.095(2) 0.0001(17) 0.0097(17) 0.0025(15)
C1A 0.071(2) 0.053(2) 0.104(3) 0.014(2) 0.000(2) 0.0024(18)
C1' 0.070(2) 0.0400(17) 0.075(2) 0.0082(16) -0.0031(18) 0.0013(15)
O1 0.0682(15) 0.0466(13) 0.0820(16) 0.0159(12) 0.0095(12) 0.0022(11)
C1B 0.092(3) 0.060(3) 0.174(6) -0.024(3) 0.022(4) 0.004(2)
C1G 0.180(7) 0.093(4) 0.139(6) -0.040(4) 0.039(5) -0.025(4)
C1D 0.109(4) 0.088(3) 0.112(4) -0.024(3) 0.041(3) -0.004(3)
N2 0.078(2) 0.0510(17) 0.0743(19) 0.0192(15) 0.0025(16) 0.0035(15)
C2A 0.086(3) 0.0497(19) 0.061(2) 0.0034(16) 0.0126(18) -0.0064(18)
C2' 0.067(2) 0.0431(18) 0.0622(19) 0.0055(15) 0.0191(16) -0.0064(15)
O2 0.0848(17) 0.0407(13) 0.0771(16) -0.0005(11) 0.0207(13) 0.0046(12)
C2B 0.123(4) 0.071(3) 0.065(2) 0.014(2) 0.018(2) -0.019(3)
C2G 0.153(5) 0.081(3) 0.080(3) 0.032(3) 0.003(3) -0.017(3)
C2D 0.137(5) 0.073(3) 0.099(3) 0.036(3) 0.002(3) 0.016(3)
N3 0.0711(17) 0.0395(14) 0.0636(17) 0.0006(13) 0.0100(14) 0.0016(12)
C3A 0.069(2) 0.0517(19) 0.064(2) -0.0002(16) 0.0049(17) -0.0056(16)
C3' 0.070(2) 0.060(2) 0.060(2) 0.0049(16) 0.0006(17) 0.0062(18)
O3 0.088(2) 0.081(2) 0.128(3) 0.034(2) -0.024(2) -0.0065(17)
C3B1 0.124(4) 0.060(2) 0.075(3) -0.009(2) -0.002(3) -0.005(2)
C3B2 0.075(3) 0.079(3) 0.097(3) 0.007(2) 0.006(2) -0.011(2)
N4 0.0670(19) 0.0513(15) 0.0594(16) 0.0094(13) 0.0103(13) 0.0063(13)
C4A 0.085(2) 0.061(2) 0.0558(19) 0.0137(17) 0.0181(18) 0.0046(19)
C4' 0.072(2) 0.051(2) 0.071(2) 0.0148(17) 0.0248(19) 0.0017(16)
O4 0.112(2) 0.0528(15) 0.100(2) 0.0245(15) 0.0207(18) 0.0154(15)
C4B 0.095(3) 0.083(3) 0.077(3) 0.011(2) 0.038(2) -0.001(2)
C4G 0.147(5) 0.144(5) 0.083(3) -0.004(4) 0.049(4) 0.013(4)
C4D1 0.205(9) 0.236(11) 0.137(6) -0.003(7) 0.109(6) 0.028(8)
C4D2 0.39(2) 0.45(3) 0.098(6) -0.069(11) -0.031(9) 0.22(2)
N5 0.0624(16) 0.0403(14) 0.0698(18) 0.0072(12) 0.0222(14) 0.0053(12)
C5A 0.059(2) 0.0433(18) 0.089(3) -0.0045(17) 0.0217(18) -0.0081(15)
C5' 0.063(2) 0.0362(17) 0.069(2) 0.0009(14) 0.0154(16) -0.0046(14)
O5 0.0769(17) 0.0387(13) 0.117(2) -0.0105(13) 0.0292(15) -0.0064(11)
C5B1 0.066(2) 0.068(2) 0.084(3) -0.006(2) 0.0040(19) -0.0044(18)
C5B2 0.070(2) 0.053(2) 0.131(4) -0.003(2) 0.036(2) -0.0105(19)
N6 0.0552(15) 0.0358(13) 0.0756(18) -0.0029(12) 0.0225(13) -0.0040(11)
C6A 0.060(2) 0.0438(18) 0.082(2) -0.0054(16) 0.0234(18) -0.0038(15)
C6' 0.061(2) 0.054(2) 0.089(3) -0.0011(19) 0.012(2) -0.0046(17)
O6 0.069(2) 0.178(4) 0.145(4) -0.021(3) 0.000(2) 0.020(2)
C6B 0.068(2) 0.084(3) 0.084(3) 0.008(2) 0.027(2) -0.003(2)
C6G 0.084(3) 0.108(4) 0.081(3) 0.005(3) 0.045(3) 0.007(3)
C6D1 0.082(3) 0.141(5) 0.100(4) 0.029(4) 0.030(3) 0.012(3)
C6E1 0.112(5) 0.222(10) 0.112(6) 0.035(7) 0.025(4) 0.033(6)
C6Z 0.181(9) 0.327(19) 0.084(5) -0.031(8) -0.015(5) 0.034(11)
C6E2 0.291(16) 0.251(14) 0.107(6) -0.064(8) -0.031(8) 0.082(13)
C6D2 0.186(7) 0.171(8) 0.093(4) -0.040(5) 0.009(4) 0.049(6)
O1M 0.098(2) 0.177(4) 0.080(2) -0.018(2) -0.0054(19) 0.035(3)
C1M 0.138(6) 0.240(10) 0.096(4) -0.016(6) -0.038(4) 0.044(7)
C5 0.158(5) 0.076(3) 0.106(4) 0.015(3) 0.042(4) 0.048(3)
C6 0.218(8) 0.088(4) 0.122(4) 0.016(3) 0.106(5) 0.058(4)
C7 0.178(7) 0.130(6) 0.167(7) -0.093(6) -0.009(5) 0.043(5)
C8 0.113(3) 0.063(2) 0.074(2) -0.008(2) 0.030(2) 0.022(2)
C02' 0.085(3) 0.059(2) 0.058(2) -0.0013(17) 0.0127(19) 0.015(2)
O02 0.085(2) 0.0757(18) 0.088(2) -0.0183(15) 0.0051(16) 0.0083(15)
N7 0.079(2) 0.0512(16) 0.0621(17) -0.0010(13) 0.0247(15) 0.0054(14)
C7A 0.087(2) 0.0455(18) 0.0548(18) 0.0011(14) 0.0201(17) 0.0119(17)
C7' 0.067(2) 0.0424(16) 0.0528(17) -0.0029(14) 0.0067(15) 0.0055(15)
O7 0.0776(15) 0.0440(12) 0.0596(13) 0.0040(10) 0.0167(11) 0.0103(11)
C7B 0.139(4) 0.047(2) 0.089(3) -0.003(2) 0.047(3) -0.013(2)
C7G 0.099(3) 0.084(3) 0.106(4) -0.002(3) 0.024(3) -0.030(3)
C7D 0.088(3) 0.080(3) 0.109(3) 0.005(3) 0.039(3) -0.001(2)
N8 0.0710(18) 0.0496(15) 0.0601(16) 0.0032(13) 0.0142(14) 0.0121(14)
C8A 0.071(2) 0.059(2) 0.067(2) -0.0036(17) 0.0201(18) -0.0047(17)
C8' 0.080(2) 0.0395(17) 0.063(2) 0.0003(15) 0.0288(18) 0.0045(16)
O8 0.102(2) 0.0463(14) 0.0822(17) 0.0115(13) 0.0282(15) -0.0027(13)
C8B 0.079(3) 0.111(4) 0.091(3) -0.001(3) 0.031(2) 0.024(3)
C8G 0.092(3) 0.117(4) 0.109(4) 0.020(3) 0.029(3) 0.041(3)
C8D 0.095(3) 0.069(3) 0.080(3) 0.008(2) 0.016(2) 0.033(2)
N9 0.089(2) 0.0384(13) 0.0524(15) 0.0048(12) 0.0086(14) 0.0008(14)
C9A 0.119(3) 0.0490(19) 0.054(2) -0.0001(16) 0.001(2) 0.006(2)
C9' 0.096(3) 0.0449(18) 0.059(2) 0.0065(16) 0.0027(19) -0.0012(18)
O9 0.157(3) 0.0664(17) 0.0649(17) 0.0142(15) 0.0038(18) 0.0259(19)
C9B1 0.131(4) 0.047(2) 0.098(3) -0.001(2) -0.027(3) -0.009(2)
C9B2 0.169(5) 0.082(3) 0.056(2) 0.000(2) 0.016(3) 0.030(3)
N10 0.0770(19) 0.0470(15) 0.0622(17) 0.0080(13) 0.0037(14) 0.0000(14)
C10A 0.065(2) 0.065(2) 0.074(2) 0.0094(19) 0.0026(18) 0.0079(18)
C10' 0.076(2) 0.0475(19) 0.076(2) 0.0065(18) 0.014(2) 0.0091(17)
O10 0.107(2) 0.0547(16) 0.116(2) 0.0215(16) 0.0052(19) 0.0145(15)
C10B 0.077(3) 0.097(3) 0.095(3) 0.002(3) 0.024(2) -0.001(3)
C10D 0.137(7) 0.267(15) 0.221(11) 0.096(11) 0.051(7) -0.016(8)
C10G 0.114(5) 0.160(7) 0.185(8) 0.017(6) 0.049(5) -0.006(5)
C10E 0.104(6) 0.47(3) 0.207(10) 0.124(15) 0.005(6) 0.012(10)
N11 0.081(2) 0.0374(14) 0.0729(19) 0.0065(13) 0.0130(16) 0.0024(13)
C11A 0.099(3) 0.0415(18) 0.064(2) -0.0042(15) 0.015(2) -0.0091(18)
C11' 0.081(2) 0.0370(17) 0.068(2) 0.0001(15) 0.0062(18) -0.0014(16)
O11 0.116(2) 0.0383(13) 0.0806(17) -0.0024(12) 0.0215(16) -0.0088(13)
C11B 0.113(3) 0.071(3) 0.067(2) -0.001(2) 0.004(2) -0.023(2)
C11G 0.152(5) 0.053(2) 0.101(3) -0.013(2) 0.056(3) -0.010(3)
N12 0.085(2) 0.0360(14) 0.0677(18) 0.0000(12) 0.0132(15) -0.0043(13)
C12A 0.097(3) 0.052(2) 0.066(2) 0.0075(17) 0.016(2) -0.0026(19)
C12' 0.129(5) 0.101(4) 0.065(3) 0.011(2) 0.009(3) 0.023(3)
O12 0.211(6) 0.526(19) 0.088(3) -0.063(6) -0.011(4) 0.144(10)
C12B 0.094(3) 0.079(3) 0.077(3) -0.002(2) 0.025(2) 0.001(2)
C12G 0.083(3) 0.086(3) 0.096(3) 0.002(3) 0.017(3) 0.000(2)
C12D 0.099(4) 0.132(5) 0.105(4) 0.022(4) 0.012(3) -0.002(4)
C12E 0.117(5) 0.202(10) 0.118(6) 0.035(6) 0.002(4) 0.018(6)
C12F 0.125(6) 0.192(10) 0.145(7) -0.032(7) -0.028(5) 0.034(7)
C12Z 0.134(6) 0.134(7) 0.251(12) -0.061(8) -0.050(7) 0.012(5)
C12H 0.141(6) 0.093(4) 0.197(8) -0.014(5) -0.068(6) 0.005(4)
O2M 0.118(3) 0.191(5) 0.102(3) 0.000(3) -0.014(3) -0.020(3)
C2M 0.200(9) 0.239(11) 0.124(6) 0.062(7) -0.074(6) -0.090(8)

loop_
_atom_type_symbol
_atom_type_description
_atom_type_scat_dispersion_real
_atom_type_scat_dispersion_imag
_atom_type_scat_source
C C 0.0033 0.0000 'International Tables Vol C Tables 4.2.6.8 and 6.1.1.4'
H H 0.0000 0.0000 'International Tables Vol C Tables 4.2.6.8 and 6.1.1.4'
N N 0.0061 0.0000 'International Tables Vol C Tables 4.2.6.8 and 6.1.1.4'
O O 0.0106 0.0000 'International Tables Vol C Tables 4.2.6.8 and 6.1.1.4'

loop_
_geom_angle_atom_site_label_1
_geom_angle_atom_site_label_2
_geom_angle_atom_site_label_3
_geom_angle
C2 C4 C3 111.9(5)
C2 C4 C1 109.7(5)
C3 C4 C1 106.2(4)
C2 C4 C01' 110.0(4)
C3 C4 C01' 111.2(4)
C1 C4 C01' 107.7(4)
O01 C01' N1 118.3(4)
O01 C01' C4 120.4(4)
N1 C01' C4 121.4(4)
C01' N1 C1A 118.8(4)
C01' N1 C1D 130.7(4)
C1A N1 C1D 110.5(4)
N1 C1A C1' 111.0(3)
N1 C1A C1B 104.4(4)
C1' C1A C1B 109.7(4)
O1 C1' N2 120.8(4)
O1 C1' C1A 121.5(4)
N2 C1' C1A 117.6(3)
C1G C1B C1A 104.9(4)
C1B C1G C1D 104.6(6)
N1 C1D C1G 103.4(5)
C1' N2 C2A 120.9(3)
C1' N2 C2D 126.7(4)
C2A N2 C2D 111.8(4)
N2 C2A C2' 115.9(3)
N2 C2A C2B 103.1(3)
C2' C2A C2B 112.7(3)
O2 C2' N3 122.7(3)
O2 C2' C2A 120.1(3)
N3 C2' C2A 117.2(3)
C2G C2B C2A 102.8(4)
C2D C2G C2B 105.4(4)
N2 C2D C2G 103.1(4)
C2' N3 C3A 122.8(3)
N3 C3A C3B2 111.0(3)
N3 C3A C3B1 107.4(3)
C3B2 C3A C3B1 109.9(4)
N3 C3A C3' 111.3(3)
C3B2 C3A C3' 109.6(3)
C3B1 C3A C3' 107.6(3)
O3 C3' N4 123.0(4)
O3 C3' C3A 120.3(4)
N4 C3' C3A 116.6(3)
C3' N4 C4A 121.7(3)
N4 C4A C4B 110.1(3)
N4 C4A C4' 113.5(3)
C4B C4A C4' 110.4(4)
O4 C4' N5 123.5(4)
O4 C4' C4A 120.2(4)
N5 C4' C4A 116.3(3)
C4A C4B C4G 116.2(5)
C4D2 C4G C4D1 108.5(8)
C4D2 C4G C4B 110.4(8)
C4D1 C4G C4B 113.2(7)
C4' N5 C5A 123.3(3)
N5 C5A C5B1 107.7(3)
N5 C5A C5B2 111.3(3)
C5B1 C5A C5B2 109.5(4)
N5 C5A C5' 109.7(3)
C5B1 C5A C5' 107.8(3)
C5B2 C5A C5' 110.7(3)
O5 C5' N6 122.3(3)
O5 C5' C5A 122.6(3)
N6 C5' C5A 115.0(3)
C5' N6 C6A 123.7(3)
N6 C6A C6' 113.3(3)
N6 C6A C6B 111.3(3)
C6' C6A C6B 111.2(3)
O6 C6' O1M 124.6(5)
O6 C6' C6A 121.7(4)
O1M C6' C6A 113.6(3)
C6G C6B C6A 112.5(4)
C6D1 C6G C6D2 118.2(6)
C6D1 C6G C6B 121.7(5)
C6D2 C6G C6B 120.1(6)
C6E1 C6D1 C6G 121.8(8)
C6D1 C6E1 C6Z 118.8(9)
C6E2 C6Z C6E1 119.5(9)
C6Z C6E2 C6D2 122.3(11)
C6E2 C6D2 C6G 118.9(9)
C6' O1M C1M 118.0(5)
C5 C8 C6 110.7(5)
C5 C8 C02' 109.5(4)
C6 C8 C02' 113.1(4)
C5 C8 C7 110.2(5)
C6 C8 C7 107.1(6)
C02' C8 C7 106.1(4)
O02 C02' N7 119.4(3)
O02 C02' C8 120.4(4)
N7 C02' C8 120.1(4)
C02' N7 C7A 117.1(3)
C02' N7 C7D 132.1(3)
C7A N7 C7D 110.1(3)
N7 C7A C7' 110.4(3)
N7 C7A C7B 104.3(3)
C7' C7A C7B 110.7(3)
O7 C7' N8 121.5(3)
O7 C7' C7A 121.5(3)
N8 C7' C7A 116.7(3)
C7G C7B C7A 103.2(3)
C7D C7G C7B 103.1(4)
N7 C7D C7G 104.6(4)
C7' N8 C8A 120.1(3)
C7' N8 C8D 126.9(3)
C8A N8 C8D 112.2(3)
N8 C8A C8' 114.7(3)
N8 C8A C8B 101.9(3)
C8' C8A C8B 113.7(3)
O8 C8' N9 122.3(4)
O8 C8' C8A 119.2(4)
N9 C8' C8A 118.4(3)
C8G C8B C8A 104.6(4)
C8B C8G C8D 104.2(4)
N8 C8D C8G 103.6(4)
C8' N9 C9A 123.2(3)
N9 C9A C9B1 107.6(3)
N9 C9A C9' 111.6(3)
C9B1 C9A C9' 106.3(4)
N9 C9A C9B2 110.5(4)
C9B1 C9A C9B2 111.2(4)
C9' C9A C9B2 109.5(3)
O9 C9' N10 121.8(4)
O9 C9' C9A 121.1(4)
N10 C9' C9A 116.8(3)
C9' N10 C10A 121.2(3)
N10 C10A C10' 113.3(3)
N10 C10A C10B 110.8(3)
C10' C10A C10B 110.2(4)
O10 C10' N11 123.2(4)
O10 C10' C10A 121.3(4)
N11 C10' C10A 115.5(3)
C10G C10B C10A 114.4(5)
C10B C10G C10D 109.1(8)
C10B C10G C10E 108.8(9)
C10D C10G C10E 108.4(7)
C10' N11 C11A 122.3(3)
N11 C11A C11G 110.9(4)
N11 C11A C11B 107.4(3)
C11G C11A C11B 111.3(4)
N11 C11A C11' 109.4(3)
C11G C11A C11' 110.9(3)
C11B C11A C11' 106.9(4)
O11 C11' N12 123.3(4)
O11 C11' C11A 121.9(3)
N12 C11' C11A 114.7(3)
C11' N12 C12A 123.3(3)
N12 C12A C12' 111.2(4)
N12 C12A C12B 111.3(3)
C12' C12A C12B 112.4(4)
O12 C12' O2M 121.1(6)
O12 C12' C12A 121.7(6)
O2M C12' C12A 117.0(4)
C12G C12B C12A 112.5(4)
C12H C12G C12D 119.5(6)
C12H C12G C12B 121.5(6)
C12D C12G C12B 119.0(5)
C12G C12D C12E 121.4(8)
C12F C12E C12D 119.2(9)
C12Z C12F C12E 119.9(8)
C12F C12Z C12H 120.7(9)
C12G C12H C12Z 119.2(8)
C12' O2M C2M 121.4(7)

loop_
_geom_bond_atom_site_label_1
_geom_bond_atom_site_label_2
_geom_bond_distance
C1 C4 1.512(8)
C2 C4 1.514(7)
C3 C4 1.516(7)
C4 C01' 1.539(6)
C01' O01 1.226(5)
C01' N1 1.365(5)
N1 C1A 1.437(6)
N1 C1D 1.473(6)
C1A C1' 1.533(6)
C1A C1B 1.540(7)
C1' O1 1.237(4)
C1' N2 1.333(5)
C1B C1G 1.451(10)
C1G C1D 1.503(10)
N2 C2A 1.470(5)
N2 C2D 1.488(5)
C2A C2' 1.513(6)
C2A C2B 1.539(5)
C2' O2 1.224(4)
C2' N3 1.339(5)
C2B C2G 1.516(8)
C2G C2D 1.503(9)
N3 C3A 1.468(5)
C3A C3B2 1.526(6)
C3A C3B1 1.533(6)
C3A C3' 1.540(5)
C3' O3 1.211(5)
C3' N4 1.340(5)
N4 C4A 1.462(5)
C4A C4B 1.523(6)
C4A C4' 1.530(6)
C4' O4 1.219(5)
C4' N5 1.336(5)
C4B C4G 1.522(8)
C4G C4D2 1.433(14)
C4G C4D1 1.478(11)
N5 C5A 1.471(5)
C5A C5B1 1.524(6)
C5A C5B2 1.520(5)
C5A C5' 1.532(5)
C5' O5 1.221(4)
C5' N6 1.331(4)
N6 C6A 1.442(4)
C6A C6' 1.512(6)
C6A C6B 1.521(5)
C6' O6 1.189(5)
C6' O1M 1.267(5)
C6B C6G 1.473(7)
C6G C6D1 1.382(8)
C6G C6D2 1.383(10)
C6D1 C6E1 1.362(11)
C6E1 C6Z 1.383(18)
C6Z C6E2 1.336(18)
C6E2 C6D2 1.367(13)
O1M C1M 1.458(7)
C5 C8 1.497(7)
C6 C8 1.525(8)
C7 C8 1.542(9)
C8 C02' 1.541(6)
C02' O02 1.216(5)
C02' N7 1.356(5)
N7 C7A 1.464(4)
N7 C7D 1.466(6)
C7A C7' 1.516(5)
C7A C7B 1.518(6)
C7' O7 1.235(4)
C7' N8 1.336(5)
C7B C7G 1.510(8)
C7G C7D 1.504(8)
N8 C8A 1.461(5)
N8 C8D 1.484(5)
C8A C8' 1.518(6)
C8A C8B 1.541(6)
C8' O8 1.236(4)
C8' N9 1.328(5)
C8B C8G 1.497(8)
C8G C8D 1.499(7)
N9 C9A 1.471(5)
C9A C9B1 1.525(7)
C9A C9' 1.537(6)
C9A C9B2 1.541(7)
C9' O9 1.216(5)
C9' N10 1.348(5)
N10 C10A 1.441(5)
C10A C10' 1.526(6)
C10A C10B 1.549(6)
C10' O10 1.219(5)
C10' N11 1.339(5)
C10B C10G 1.499(10)
C10D C10G 1.551(13)
C10G C10E 1.561(14)
N11 C11A 1.471(5)
C11A C11G 1.531(6)
C11A C11B 1.536(7)
C11A C11' 1.547(6)
C11' O11 1.233(4)
C11' N12 1.326(5)
N12 C12A 1.445(5)
C12A C12' 1.493(8)
C12A C12B 1.534(7)
C12' O12 1.2186(11)
C12' O2M 1.235(7)
C12B C12G 1.509(8)
C12G C12H 1.353(9)
C12G C12D 1.360(8)
C12D C12E 1.369(11)
C12E C12F 1.367(15)
C12F C12Z 1.344(15)
C12Z C12H 1.397(13)
O2M C2M 1.432(9)

loop_
_geom_torsion_atom_site_label_1
_geom_torsion_atom_site_label_2
_geom_torsion_atom_site_label_3
_geom_torsion_atom_site_label_4
_geom_torsion
C2 C4 C01' O01 -120.4(6)
C3 C4 C01' O01 115.0(5)
C1 C4 C01' O01 -0.9(6)
C2 C4 C01' N1 60.0(6)
C3 C4 C01' N1 -64.6(5)
C1 C4 C01' N1 179.5(4)
O01 C01' N1 C1A 1.4(5)
C4 C01' N1 C1A -179.0(4)
O01 C01' N1 C1D -176.9(5)
C4 C01' N1 C1D 2.7(7)
C01' N1 C1A C1' -62.4(5)
C1D N1 C1A C1' 116.2(4)
C01' N1 C1A C1B 179.5(4)
C1D N1 C1A C1B -1.9(5)
N1 C1A C1' O1 -23.8(6)
C1B C1A C1' O1 91.1(5)
N1 C1A C1' N2 160.2(4)
C1B C1A C1' N2 -85.0(5)
N1 C1A C1B C1G 22.8(6)
C1' C1A C1B C1G -96.2(6)
C1A C1B C1G C1D -34.5(7)
C01' N1 C1D C1G 159.6(5)
C1A N1 C1D C1G -18.9(6)
C1B C1G C1D N1 33.0(7)
O1 C1' N2 C2A 6.2(6)
C1A C1' N2 C2A -177.7(4)
O1 C1' N2 C2D 177.0(4)
C1A C1' N2 C2D -6.8(6)
C1' N2 C2A C2' -50.7(5)
C2D N2 C2A C2' 137.2(4)
C1' N2 C2A C2B -174.4(4)
C2D N2 C2A C2B 13.5(5)
N2 C2A C2' O2 139.1(3)
C2B C2A C2' O2 -102.4(4)
N2 C2A C2' N3 -42.1(4)
C2B C2A C2' N3 76.5(4)
N2 C2A C2B C2G -30.8(4)
C2' C2A C2B C2G -156.6(4)
C2A C2B C2G C2D 37.8(5)
C1' N2 C2D C2G -162.1(4)
C2A N2 C2D C2G 9.5(6)
C2B C2G C2D N2 -29.2(6)
O2 C2' N3 C3A 0.6(5)
C2A C2' N3 C3A -178.2(3)
C2' N3 C3A C3B2 66.5(4)
C2' N3 C3A C3B1 -173.4(3)
C2' N3 C3A C3' -55.8(4)
N3 C3A C3' O3 152.7(4)
C3B2 C3A C3' O3 29.6(5)
C3B1 C3A C3' O3 -89.8(5)
N3 C3A C3' N4 -31.8(4)
C3B2 C3A C3' N4 -155.0(4)
C3B1 C3A C3' N4 85.6(4)
O3 C3' N4 C4A -5.4(6)
C3A C3' N4 C4A 179.2(3)
C3' N4 C4A C4B 141.1(4)
C3' N4 C4A C4' -94.6(4)
N4 C4A C4' O4 140.5(4)
C4B C4A C4' O4 -95.3(5)
N4 C4A C4' N5 -41.3(5)
C4B C4A C4' N5 82.9(4)
N4 C4A C4B C4G -64.5(5)
C4' C4A C4B C4G 169.4(4)
C4A C4B C4G C4D2 -68.6(12)
C4A C4B C4G C4D1 169.6(7)
O4 C4' N5 C5A -0.3(6)
C4A C4' N5 C5A -178.5(3)
C4' N5 C5A C5B1 -175.7(3)
C4' N5 C5A C5B2 64.3(5)
C4' N5 C5A C5' -58.6(4)
N5 C5A C5' O5 142.7(4)
C5B1 C5A C5' O5 -100.3(4)
C5B2 C5A C5' O5 19.5(5)
N5 C5A C5' N6 -42.8(4)
C5B1 C5A C5' N6 74.2(4)
C5B2 C5A C5' N6 -166.0(4)
O5 C5' N6 C6A -0.7(6)
C5A C5' N6 C6A -175.2(3)
C5' N6 C6A C6' -106.6(4)
C5' N6 C6A C6B 127.2(4)
N6 C6A C6' O6 171.6(5)
C6B C6A C6' O6 -62.2(6)
N6 C6A C6' O1M -5.7(5)
C6B C6A C6' O1M 120.6(4)
N6 C6A C6B C6G -56.4(5)
C6' C6A C6B C6G 176.2(4)
C6A C6B C6G C6D1 109.8(5)
C6A C6B C6G C6D2 -66.3(6)
C6D2 C6G C6D1 C6E1 -1.5(8)
C6B C6G C6D1 C6E1 -177.6(5)
C6G C6D1 C6E1 C6Z 1.2(11)
C6D1 C6E1 C6Z C6E2 -4.8(18)
C6E1 C6Z C6E2 C6D2 9(2)
C6Z C6E2 C6D2 C6G -9(2)
C6D1 C6G C6D2 C6E2 5.3(13)
C6B C6G C6D2 C6E2 -178.5(9)
O6 C6' O1M C1M 1.5(10)
C6A C6' O1M C1M 178.6(6)
C5 C8 C02' O02 99.8(5)
C6 C8 C02' O02 -136.2(5)
C7 C8 C02' O02 -19.1(6)
C5 C8 C02' N7 -78.7(5)
C6 C8 C02' N7 45.3(6)
C7 C8 C02' N7 162.4(5)
O02 C02' N7 C7A -0.3(5)
C8 C02' N7 C7A 178.2(3)
O02 C02' N7 C7D -170.1(4)
C8 C02' N7 C7D 8.5(6)
C02' N7 C7A C7' -63.9(4)
C7D N7 C7A C7' 108.0(4)
C02' N7 C7A C7B 177.2(3)
C7D N7 C7A C7B -10.9(4)
N7 C7A C7' O7 -25.5(5)
C7B C7A C7' O7 89.5(4)
N7 C7A C7' N8 160.7(3)
C7B C7A C7' N8 -84.3(4)
N7 C7A C7B C7G 30.4(4)
C7' C7A C7B C7G -88.3(4)
C7A C7B C7G C7D -38.4(4)
C02' N7 C7D C7G 157.1(4)
C7A N7 C7D C7G -13.1(5)
C7B C7G C7D N7 31.8(5)
O7 C7' N8 C8A 7.8(5)
C7A C7' N8 C8A -178.3(3)
O7 C7' N8 C8D 177.1(4)
C7A C7' N8 C8D -9.0(5)
C7' N8 C8A C8' -53.3(4)
C8D N8 C8A C8' 135.9(4)
C7' N8 C8A C8B -176.6(4)
C8D N8 C8A C8B 12.7(4)
N8 C8A C8' O8 138.7(3)
C8B C8A C8' O8 -104.6(4)
N8 C8A C8' N9 -42.4(4)
C8B C8A C8' N9 74.3(5)
N8 C8A C8B C8G -30.5(5)
C8' C8A C8B C8G -154.4(4)
C8A C8B C8G C8D 37.5(6)
C7' N8 C8D C8G -160.2(4)
C8A N8 C8D C8G 9.8(5)
C8B C8G C8D N8 -28.9(6)
O8 C8' N9 C9A 0.3(5)
C8A C8' N9 C9A -178.5(3)
C8' N9 C9A C9B1 -171.1(4)
C8' N9 C9A C9' -54.7(5)
C8' N9 C9A C9B2 67.4(5)
N9 C9A C9' O9 148.1(4)
C9B1 C9A C9' O9 -94.8(5)
C9B2 C9A C9' O9 25.4(6)
N9 C9A C9' N10 -38.1(5)
C9B1 C9A C9' N10 79.0(4)
C9B2 C9A C9' N10 -160.8(4)
O9 C9' N10 C10A -3.5(6)
C9A C9' N10 C10A -177.3(4)
C9' N10 C10A C10' -86.5(4)
C9' N10 C10A C10B 149.0(4)
N10 C10A C10' O10 139.2(4)
C10B C10A C10' O10 -96.1(5)
N10 C10A C10' N11 -42.9(5)
C10B C10A C10' N11 81.8(4)
N10 C10A C10B C10G -76.7(6)
C10' C10A C10B C10G 157.1(5)
C10A C10B C10G C10D 172.7(7)
C10A C10B C10G C10E -69.3(9)
O10 C10' N11 C11A -1.6(6)
C10A C10' N11 C11A -179.5(3)
C10' N11 C11A C11G 62.3(5)
C10' N11 C11A C11B -175.9(4)
C10' N11 C11A C11' -60.3(5)
N11 C11A C11' O11 142.3(4)
C11G C11A C11' O11 19.7(6)
C11B C11A C11' O11 -101.7(5)
N11 C11A C11' N12 -42.1(5)
C11G C11A C11' N12 -164.7(4)
C11B C11A C11' N12 73.9(4)
O11 C11' N12 C12A 3.8(6)
C11A C11' N12 C12A -171.7(4)
C11' N12 C12A C12' -114.2(4)
C11' N12 C12A C12B 119.6(4)
N12 C12A C12' O12 -154.4(9)
C12B C12A C12' O12 -28.8(10)
N12 C12A C12' O2M 31.0(7)
C12B C12A C12' O2M 156.6(5)
N12 C12A C12B C12G -53.8(5)
C12' C12A C12B C12G -179.3(4)
C12A C12B C12G C12H -62.2(8)
C12A C12B C12G C12D 117.4(5)
C12H C12G C12D C12E 0.1(10)
C12B C12G C12D C12E -179.6(6)
C12G C12D C12E C12F 1.0(12)
C12D C12E C12F C12Z -0.8(15)
C12E C12F C12Z C12H -0.5(16)
C12D C12G C12H C12Z -1.4(12)
C12B C12G C12H C12Z 178.3(7)
C12F C12Z C12H C12G 1.6(16)
O12 C12' O2M C2M 9.3(14)
C12A C12' O2M C2M -176.1(7)

loop_
_cod_related_entry_id
_cod_related_entry_database
_cod_related_entry_code
1 ChemSpider 30660005
